data_2103694
loop_
_publ_author_name
'Xia, Aibing'
'Selegue, John P.'
'Carrillo, Alberto'
'Patrick, Brian O.'
'Parkin, Sean'
'Brock, Carolyn Pratt'

_publ_section_title
;
 Two fluoradene derivatives: pseudosymmetry, eccentric ellipsoids and a
 phase transition
;
_journal_issue 4
_journal_name_full 'Acta Crystallographica Section B'
_journal_page_first 507
_journal_page_last 516
_journal_paper_doi 10.1107/S0108768101008631
_journal_volume 57
_journal_year 2001
_chemical_formula_moiety 'C25 H14 N2 O4'
_chemical_formula_sum 'C25 H14 N2 O4'
_chemical_formula_weight 406.38
_chemical_melting_point 513.15
_chemical_name_systematic
;
7-b-(2,4-dinitrophenyl)fluoradene
;
_space_group_IT_number 14
_symmetry_cell_setting monoclinic
_symmetry_space_group_name_Hall '-P 2ybc'
_symmetry_space_group_name_H-M 'P 1 21/c 1'
_audit_creation_method
;
SHELXL-97, macros written locally, and C. P. Brock
;
_cell_angle_alpha 90
_cell_angle_beta 110.720(10)
_cell_angle_gamma 90
_cell_formula_units_Z 4
_cell_length_a 7.7580(10)
_cell_length_b 15.550(2)
_cell_length_c 17.179(2)
_cell_measurement_reflns_used 19567
_cell_measurement_temperature 293.0(10)
_cell_measurement_theta_max 27.8
_cell_measurement_theta_min 2.8
_cell_volume 1938.4(4)
_computing_cell_refinement 'DENZO-SMN (Otwinowski & Minor, 1997)'
_computing_data_collection 'COLLECT software (Nonius, 1998)'
_computing_data_reduction 'SCALEPACK (Otwinowski & Minor, 1997)'
_computing_molecular_graphics 'SHELXTL PC (Sheldrick, 1990)'
_computing_structure_refinement 'SHELXL-97 (Sheldrick, 1997)'
_computing_structure_solution
;
SHELXS-97 (Sheldrick, 1990) in maXus (Mackay, Gilmore,
Edwards, Tremayne, Stewart & Shankland, 1998)
;
_diffrn_ambient_temperature 293.0(10)
_diffrn_detector_area_resol_mean 18
_diffrn_measured_fraction_theta_full .998
_diffrn_measured_fraction_theta_max .998
_diffrn_measurement_device_type 'Nonius KappaCCD diffractometer'
_diffrn_measurement_method '\f and \w scans with 1.0\% steps'
_diffrn_radiation_monochromator graphite
_diffrn_radiation_source 'fine-focus sealed tube'
_diffrn_radiation_type MoK\a
_diffrn_radiation_wavelength .71073
_diffrn_reflns_av_R_equivalents .021
_diffrn_reflns_av_sigmaI/netI .032
_diffrn_reflns_limit_h_max 0
_diffrn_reflns_limit_h_min -9
_diffrn_reflns_limit_k_max 18
_diffrn_reflns_limit_k_min -18
_diffrn_reflns_limit_l_max 20
_diffrn_reflns_limit_l_min -19
_diffrn_reflns_number 6214
_diffrn_reflns_theta_full 25.00
_diffrn_reflns_theta_max 25.00
_diffrn_reflns_theta_min 2.85
_diffrn_standards_decay_% <1.
_exptl_absorpt_coefficient_mu .096
_exptl_absorpt_correction_type none
_exptl_crystal_colour 'dark orange'
_exptl_crystal_density_diffrn 1.393
_exptl_crystal_density_method 'not measured'
_exptl_crystal_description prism
_exptl_crystal_F_000 840
_exptl_crystal_size_max .27
_exptl_crystal_size_mid .27
_exptl_crystal_size_min .21
_refine_diff_density_max .22
_refine_diff_density_min -.23
_refine_ls_extinction_method none
_refine_ls_goodness_of_fit_ref 1.06
_refine_ls_hydrogen_treatment constr
_refine_ls_matrix_type full
_refine_ls_number_parameters 280
_refine_ls_number_reflns 3403
_refine_ls_number_restraints 0
_refine_ls_restrained_S_all 1.06
_refine_ls_R_factor_all .088
_refine_ls_R_factor_gt .066
_refine_ls_shift/su_max .000
_refine_ls_shift/su_mean .000
_refine_ls_structure_factor_coef Fsqd
_refine_ls_weighting_details 'calc w=1/[\s^2^(Fo^2^)+(0.062P)^2^+1.2P] where P=(Fo^2^+2Fc^2^)/3'
_refine_ls_weighting_scheme calc
_refine_ls_wR_factor_ref .167
_reflns_number_gt 2584
_reflns_number_total 3403
_reflns_threshold_expression >2sigma(I)
_cod_data_source_file bs0015.cif
_cod_data_source_block Fldnb
_cod_depositor_comments
;
The following automatic conversions were performed:

'_chemical_melting_point' value '240_C' was changed to '513.15' - it
was converted from degrees Celsius(C) to Kelvins(K).

Automatic conversion script
Id: cif_fix_values 1646 2011-03-28 12:23:43Z adriana 

The following automatic conversions were performed:

'_chemical_melting_point' value '240_C' was changed to '513.15' - it
was converted from degrees Celsius(C) to Kelvins(K).

Automatic conversion script
Id: cif_fix_values 1715 2011-07-08 13:25:40Z adriana 
;
_cod_original_sg_symbol_H-M 'P1 21/c 1'
_cod_database_code 2103694
_cod_database_fobs_code 2103694

loop_
_symmetry_equiv_pos_as_xyz
'x, y, z'
'-x, y+1/2, -z+1/2'
'-x, -y, -z'
'x, -y-1/2, z-1/2'

loop_
_atom_site_label
_atom_site_fract_x
_atom_site_fract_y
_atom_site_fract_z
_atom_site_U_iso_or_equiv
_atom_site_adp_type
_atom_site_calc_flag
_atom_site_refinement_flags
_atom_site_occupancy
_atom_site_type_symbol
O01 .9147(3) .12650(17) .28536(19) .1160(11) Uani d . 1 O
O02 .8730(3) .21699(17) .18757(15) .0884(7) Uani d . 1 O
O03 .1991(3) -.03896(13) .00682(13) .0740(6) Uani d . 1 O
O04 .4847(3) -.07633(12) .05596(13) .0696(6) Uani d . 1 O
N01 .8170(3) .16511(15) .22530(16) .0607(6) Uani d . 1 N
N02 .3576(3) -.02881(13) .05350(13) .0523(5) Uani d . 1 N
C01 .7088(5) .3081(2) .2956(3) .0833(11) Uani d . 1 C
C02 .7259(7) .3817(3) .2533(3) .1184(19) Uani d . 1 C
C03 .9022(10) .4214(4) .2860(6) .191(4) Uani d . 1 C
H03 .9320 .4688 .2603 .229 Uiso calc R 1 H
C04 1.0299(12) .3856(8) .3593(9) .255(8) Uani d . 1 C
H04 1.1502 .4062 .3768 .305 Uiso calc R 1 H
C05 .9920(7) .3251(5) .4051(5) .188(4) Uani d . 1 C
H05 1.0777 .3096 .4565 .226 Uiso calc R 1 H
C06 .8200(5) .2854(3) .3740(3) .1111(16) Uani d . 1 C
C07 .6987(5) .2393(2) .4107(2) .0915(12) Uani d . 1 C
C08 .7322(10) .2108(4) .4878(3) .151(3) Uani d . 1 C
H08 .8519 .2112 .5263 .181 Uiso calc R 1 H
C09 .5926(13) .1812(4) .5101(3) .158(3) Uani d . 1 C
H09 .6177 .1625 .5644 .189 Uiso calc R 1 H
C10 .4122(9) .1782(3) .4539(3) .1262(18) Uani d . 1 C
H10 .3188 .1563 .4704 .151 Uiso calc R 1 H
C11 .3716(5) .20824(19) .3724(2) .0751(9) Uani d . 1 C
H11 .2522 .2071 .3337 .090 Uiso calc R 1 H
C12 .5146(4) .23910(17) .35241(16) .0574(7) Uani d . 1 C
C13 .5190(3) .27172(16) .26864(16) .0530(7) Uani d . 1 C
C14 .4156(5) .34931(17) .21771(19) .0669(8) Uani d . 1 C
C15 .2288(6) .3663(2) .1834(2) .0873(11) Uani d . 1 C
H15 .1438 .3294 .1927 .105 Uiso calc R 1 H
C16 .1702(9) .4398(3) .1347(3) .136(2) Uani d . 1 C
H16 .0451 .4521 .1109 .163 Uiso calc R 1 H
C17 .2972(15) .4940(4) .1217(4) .188(4) Uani d . 1 C
H17 .2560 .5435 .0902 .226 Uiso calc R 1 H
C18 .4788(13) .4778(3) .1530(5) .170(4) Uani d . 1 C
H18 .5618 .5139 .1411 .204 Uiso calc R 1 H
C19 .5407(8) .4062(2) .2035(3) .1068(15) Uani d . 1 C
C20 .4841(3) .19233(15) .21065(14) .0456(6) Uani d . 1 C
C21 .6181(3) .14429(15) .19360(15) .0460(6) Uani d . 1 C
C22 .5795(3) .07142(16) .14446(15) .0500(6) Uani d . 1 C
H22 .6733 .0400 .1360 .060 Uiso calc R 1 H
C23 .3991(3) .04663(15) .10857(14) .0446(6) Uani d . 1 C
C24 .2594(3) .09150(16) .12140(15) .0507(6) Uani d . 1 C
H24 .1374 .0744 .0961 .061 Uiso calc R 1 H
C25 .3042(3) .16266(16) .17279(16) .0515(6) Uani d . 1 C
H25 .2097 .1922 .1826 .062 Uiso calc R 1 H

loop_
_atom_site_aniso_label
_atom_site_aniso_U_11
_atom_site_aniso_U_22
_atom_site_aniso_U_33
_atom_site_aniso_U_12
_atom_site_aniso_U_13
_atom_site_aniso_U_23
O01 .0665(15) .0940(18) .139(2) -.0110(13) -.0230(15) .0227(18)
O02 .0684(14) .1146(19) .0918(16) -.0349(13) .0401(12) -.0126(14)
O03 .0609(13) .0737(13) .0754(13) -.0179(10) .0093(10) -.0253(11)
O04 .0734(13) .0492(11) .0827(14) .0016(10) .0233(11) -.0157(10)
N01 .0474(13) .0579(14) .0734(16) -.0073(11) .0171(12) -.0172(12)
N02 .0559(14) .0455(12) .0535(12) -.0105(10) .0169(11) -.0053(10)
C01 .066(2) .089(2) .110(3) -.0269(18) .051(2) -.060(2)
C02 .149(4) .077(2) .193(5) -.066(3) .139(4) -.078(3)
C03 .197(7) .125(5) .355(11) -.110(5) .226(8) -.150(6)
C04 .115(6) .273(13) .416(17) -.099(7) .144(8) -.281(14)
C05 .065(3) .237(9) .253(9) -.033(4) .045(4) -.197(8)
C06 .059(2) .142(4) .127(3) -.013(2) .026(2) -.093(3)
C07 .097(3) .096(3) .059(2) .033(2) -.0004(18) -.0336(19)
C08 .203(7) .144(5) .068(3) .078(5) .003(3) -.027(3)
C09 .291(10) .116(4) .050(3) .056(5) .042(4) .010(3)
C10 .230(6) .082(3) .102(3) -.004(3) .104(4) .000(3)
C11 .108(3) .0609(18) .073(2) -.0033(17) .0517(19) -.0047(15)
C12 .0629(17) .0543(15) .0542(15) .0063(13) .0199(13) -.0119(12)
C13 .0488(14) .0528(15) .0642(16) -.0135(12) .0285(12) -.0190(13)
C14 .103(2) .0448(15) .0692(18) -.0104(15) .0501(18) -.0139(13)
C15 .120(3) .0538(18) .080(2) .0161(19) .025(2) -.0027(17)
C16 .216(6) .076(3) .099(3) .056(3) .036(3) .008(2)
C17 .413(14) .060(3) .157(6) .047(6) .180(9) .021(3)
C18 .350(11) .049(3) .216(7) -.012(4) .230(8) -.005(3)
C19 .180(5) .053(2) .146(4) -.029(2) .129(4) -.030(2)
C20 .0441(13) .0466(13) .0487(13) -.0054(10) .0195(11) -.0043(11)
C21 .0384(12) .0483(13) .0501(13) -.0087(10) .0141(10) -.0079(11)
C22 .0449(14) .0490(14) .0568(15) .0003(11) .0191(11) -.0087(12)
C23 .0478(14) .0410(12) .0426(12) -.0074(10) .0130(10) -.0037(10)
C24 .0413(13) .0534(14) .0555(14) -.0091(11) .0147(11) -.0035(12)
C25 .0423(13) .0538(15) .0615(15) -.0032(11) .0224(12) -.0100(12)

loop_
_atom_type_symbol
_atom_type_description
_atom_type_scat_dispersion_real
_atom_type_scat_dispersion_imag
_atom_type_scat_source
C C .0033 .0016 'International Tables Vol C Tables 4.2.6.8 and 6.1.1.4'
H H .0000 .0000 'International Tables Vol C Tables 4.2.6.8 and 6.1.1.4'
N N .0061 .0033 'International Tables Vol C Tables 4.2.6.8 and 6.1.1.4'
O O .0106 .0060 'International Tables Vol C Tables 4.2.6.8 and 6.1.1.4'

loop_
_geom_angle_atom_site_label_1
_geom_angle_atom_site_label_2
_geom_angle_atom_site_label_3
_geom_angle
_geom_angle_publ_flag
O01 N01 O02 123.8(3) no
O01 N01 C21 117.7(3) no
O02 N01 C21 118.4(2) no
O03 N02 O04 124.0(2) no
O03 N02 C23 117.9(2) no
O04 N02 C23 118.1(2) no
C02 C01 C06 125.9(4) no
C02 C01 C13 114.7(4) no
C06 C01 C13 114.7(4) no
C01 C02 C03 114.0(6) no
C01 C02 C19 105.6(3) no
C03 C02 C19 137.6(5) no
C02 C03 C04 117.1(7) no
C03 C04 C05 125.2(8) no
C04 C05 C06 118.1(9) no
C01 C06 C05 116.7(6) no
C01 C06 C07 105.6(3) no
C05 C06 C07 135.6(6) no
C06 C07 C08 130.6(5) no
C06 C07 C12 109.3(3) no
C08 C07 C12 119.5(5) no
C07 C08 C09 120.1(6) no
C08 C09 C10 121.7(5) no
C09 C10 C11 119.7(5) no
C10 C11 C12 117.1(4) no
C07 C12 C11 121.9(3) no
C07 C12 C13 107.9(3) no
C11 C12 C13 130.0(3) no
C01 C13 C12 100.4(2) no
C01 C13 C14 97.9(3) no
C01 C13 C20 115.5(2) no
C12 C13 C14 127.7(2) no
C12 C13 C20 106.4(2) no
C14 C13 C20 108.8(2) no
C13 C14 C15 130.4(3) no
C13 C14 C19 109.9(3) no
C15 C14 C19 119.5(4) no
C14 C15 C16 118.8(4) no
C15 C16 C17 120.0(6) no
C16 C17 C18 122.1(6) no
C17 C18 C19 118.9(6) no
C02 C19 C14 109.8(4) no
C02 C19 C18 129.4(5) no
C14 C19 C18 120.6(6) no
C13 C20 C21 126.1(2) no
C13 C20 C25 118.8(2) no
C21 C20 C25 115.0(2) no
N01 C21 C20 124.3(2) no
N01 C21 C22 112.1(2) no
C20 C21 C22 123.5(2) no
C21 C22 C23 118.2(2) no
N02 C23 C22 118.1(2) no
N02 C23 C24 120.3(2) no
C22 C23 C24 121.6(2) no
C23 C24 C25 118.4(2) no
C20 C25 C24 123.2(2) no
C02 C03 H03 121.5 no
C04 C03 H03 121.5 no
C03 C04 H04 117.4 no
C05 C04 H04 117.4 no
C04 C05 H05 121.0 no
C06 C05 H05 121.0 no
C07 C08 H08 120.0 no
C09 C08 H08 120.0 no
C08 C09 H09 119.1 no
C10 C09 H09 119.1 no
C09 C10 H10 120.1 no
C11 C10 H10 120.1 no
C10 C11 H11 121.5 no
C12 C11 H11 121.5 no
C14 C15 H15 120.6 no
C16 C15 H15 120.6 no
C15 C16 H16 120.0 no
C17 C16 H16 120.0 no
C16 C17 H17 118.9 no
C18 C17 H17 118.9 no
C17 C18 H18 120.6 no
C19 C18 H18 120.6 no
C21 C22 H22 120.9 no
C23 C22 H22 120.9 no
C23 C24 H24 120.8 no
C25 C24 H24 120.8 no
C20 C25 H25 118.4 no
C24 C25 H25 118.4 no

loop_
_geom_bond_atom_site_label_1
_geom_bond_atom_site_label_2
_geom_bond_distance
_geom_bond_publ_flag
O01 N01 1.203(3) no
O02 N01 1.208(3) no
O03 N02 1.218(3) no
O04 N02 1.221(3) no
N01 C21 1.479(3) no
N02 C23 1.470(3) no
C01 C02 1.388(6) no
C01 C06 1.364(6) no
C01 C13 1.490(4) no
C02 C03 1.422(7) no
C02 C19 1.439(7) no
C03 C04 1.412(15) no
C04 C05 1.325(16) no
C05 C06 1.394(6) no
C06 C07 1.488(6) no
C07 C08 1.333(7) no
C07 C12 1.425(4) no
C08 C09 1.351(9) no
C09 C10 1.392(8) no
C10 C11 1.403(5) no
C11 C12 1.359(4) no
C12 C13 1.537(4) no
C13 C14 1.539(4) no
C13 C20 1.549(3) no
C14 C15 1.383(5) no
C14 C19 1.397(5) no
C15 C16 1.394(5) no
C16 C17 1.373(9) no
C17 C18 1.343(11) no
C18 C19 1.388(8) no
C20 C21 1.392(3) no
C20 C25 1.393(3) no
C21 C22 1.381(3) no
C22 C23 1.369(3) no
C23 C24 1.371(3) no
C24 C25 1.381(3) no
C03 H03 .9300 no
C04 H04 .9300 no
C05 H05 .9300 no
C08 H08 .9300 no
C09 H09 .9300 no
C10 H10 .9300 no
C11 H11 .9300 no
C15 H15 .9300 no
C16 H16 .9300 no
C17 H17 .9300 no
C18 H18 .9300 no
C22 H22 .9300 no
C24 H24 .9300 no
C25 H25 .9300 no

loop_
_geom_torsion_atom_site_label_1
_geom_torsion_atom_site_label_2
_geom_torsion_atom_site_label_3
_geom_torsion_atom_site_label_4
_geom_torsion
_geom_torsion_publ_flag
C20 C21 N01 O01 99.1(3) no
C22 C21 N01 O01 -81.2(3) no
C20 C21 N01 O02 -84.0(3) no
C22 C21 N01 O02 95.8(3) no
C22 C23 N02 O03 -163.0(2) no
C24 C23 N02 O03 15.4(3) no
C22 C23 N02 O04 15.4(3) no
C24 C23 N02 O04 -166.2(2) no
C21 C20 C13 C01 11.7(4) no
C25 C20 C13 C01 -170.4(3) no

loop_
_cod_related_entry_id
_cod_related_entry_database
_cod_related_entry_code
1 ChemSpider 21140503
